data_1517010
loop_
_publ_author_name
'Dan-Dan Liu'
'Ya-Guang Chen'

_publ_section_title
;
 Coordination polymers of lanthanide elements and metatungstate:
 Syntheses, structure and magnetic property
;
_journal_name_full
;
Inorganica Chimica Acta
;
_journal_page_first 70
_journal_page_last 75
_journal_volume 401
_journal_year 2013
_chemical_formula_moiety 'C14 H23 Er2 N2 O56 W12, 8(H2 O), 4(H4 N)'
_chemical_formula_sum 'C14 H55 Er2 N6 O69 W12'
_chemical_formula_weight 3952.24
_space_group_IT_number 14
_symmetry_cell_setting monoclinic
_symmetry_space_group_name_Hall '-P 2yn'
_symmetry_space_group_name_H-M 'P 1 21/n 1'
_atom_sites_solution_hydrogens geom
_atom_sites_solution_primary direct
_atom_sites_solution_secondary difmap
_cell_angle_alpha 90.00
_cell_angle_beta 98.5840(10)
_cell_angle_gamma 90.00
_cell_formula_units_Z 4
_cell_length_a 12.9075(12)
_cell_length_b 25.135(2)
_cell_length_c 21.631(2)
_cell_measurement_reflns_used 5000
_cell_measurement_temperature 296(2)
_cell_measurement_theta_max 25
_cell_measurement_theta_min 3
_cell_volume 6939.1(11)
_computing_structure_refinement 'SHELXL-97 (Sheldrick, 1997)'
_computing_structure_solution 'SHELXS-97 (Sheldrick, 1990)'
_diffrn_ambient_temperature 293(2)
_diffrn_measured_fraction_theta_full 0.999
_diffrn_measured_fraction_theta_max 0.921
_diffrn_measurement_device_type CCD
_diffrn_measurement_method 'w/ scan'
_diffrn_radiation_monochromator graphite
_diffrn_radiation_source 'fine-focus sealed tube'
_diffrn_radiation_type MoK\a
_diffrn_radiation_wavelength 0.71073
_diffrn_reflns_av_R_equivalents 0.0763
_diffrn_reflns_av_sigmaI/netI 0.0973
_diffrn_reflns_limit_h_max 17
_diffrn_reflns_limit_h_min -17
_diffrn_reflns_limit_k_max 27
_diffrn_reflns_limit_k_min -33
_diffrn_reflns_limit_l_max 25
_diffrn_reflns_limit_l_min -28
_diffrn_reflns_number 41807
_diffrn_reflns_theta_full 25.00
_diffrn_reflns_theta_max 28.35
_diffrn_reflns_theta_min 1.25
_diffrn_standards_number 0
_exptl_absorpt_coefficient_mu 22.317
_exptl_absorpt_correction_T_max 0.134
_exptl_absorpt_correction_T_min 0.107
_exptl_absorpt_correction_type empirical
_exptl_crystal_colour 'light pink'
_exptl_crystal_density_diffrn 3.783
_exptl_crystal_density_method 'not measured'
_exptl_crystal_description block
_exptl_crystal_F_000 7028.0
_exptl_crystal_size_max 0.11
_exptl_crystal_size_mid 0.11
_exptl_crystal_size_min 0.09
_refine_diff_density_max 2.815
_refine_diff_density_min -3.252
_refine_diff_density_rms 0.474
_refine_ls_extinction_method none
_refine_ls_goodness_of_fit_ref 0.950
_refine_ls_hydrogen_treatment refall
_refine_ls_matrix_type full
_refine_ls_number_parameters 912
_refine_ls_number_reflns 17331
_refine_ls_number_restraints 48
_refine_ls_restrained_S_all 0.950
_refine_ls_R_factor_all 0.0846
_refine_ls_R_factor_gt 0.0474
_refine_ls_shift/su_max 0.001
_refine_ls_shift/su_mean 0.000
_refine_ls_structure_factor_coef Fsqd
_refine_ls_weighting_details 'calc w=1/[\s^2^(Fo^2^)+(0.0504P)^2^+0.0000P] where P=(Fo^2^+2Fc^2^)/3'
_refine_ls_weighting_scheme calc
_refine_ls_wR_factor_gt 0.1013
_refine_ls_wR_factor_ref 0.1145
_reflns_number_gt 10781
_reflns_number_total 17331
_reflns_threshold_expression >2sigma(I)
_cod_data_source_file ICA-2013-401-70-75-1.cif
_cod_data_source_block ldd-1
_cod_original_sg_symbol_H-M 'P 21/n'
_cod_database_code 1517010

loop_
_symmetry_equiv_pos_as_xyz
'x, y, z'
'-x+1/2, y+1/2, -z+1/2'
'-x, -y, -z'
'x-1/2, -y-1/2, z-1/2'

loop_
_atom_site_label
_atom_site_type_symbol
_atom_site_fract_x
_atom_site_fract_y
_atom_site_fract_z
_atom_site_U_iso_or_equiv
_atom_site_adp_type
_atom_site_occupancy
_atom_site_symmetry_multiplicity
_atom_site_calc_flag
_atom_site_refinement_flags
W1 W 0.27024(5) 0.03803(2) 0.15072(3) 0.01687(13) Uani 1 1 d .
W2 W 0.26430(5) 0.23428(2) 0.16967(3) 0.01787(14) Uani 1 1 d .
W3 W 0.08037(4) 0.14692(2) 0.15083(3) 0.01490(13) Uani 1 1 d .
W4 W 0.47417(5) 0.12457(2) 0.40371(3) 0.02059(14) Uani 1 1 d .
W5 W 0.47313(5) 0.22100(2) 0.30570(3) 0.01819(14) Uani 1 1 d .
W6 W 0.46086(5) 0.12672(2) 0.17429(3) 0.01779(13) Uani 1 1 d .
W7 W 0.45532(5) 0.02738(2) 0.27442(3) 0.02024(14) Uani 1 1 d .
W8 W 0.07911(5) 0.12112(2) 0.37439(3) 0.02011(14) Uani 1 1 d .
W9 W 0.07024(5) 0.03534(2) 0.25804(3) 0.01791(14) Uani 1 1 d .
W10 W 0.29748(4) 0.21620(2) 0.39607(3) 0.01704(13) Uani 1 1 d .
W11 W 0.25877(5) 0.02575(2) 0.38041(3) 0.02095(14) Uani 1 1 d .
W12 W 0.08904(5) 0.23188(2) 0.26202(3) 0.01686(13) Uani 1 1 d .
Er1 Er -0.17669(5) 0.16163(2) 0.01996(3) 0.01451(14) Uani 1 1 d .
Er2 Er 0.69369(9) 0.33688(4) 0.30143(7) 0.0255(3) Uani 0.65 1 d P
Er3 Er 0.67499(18) 0.33780(9) 0.25608(15) 0.0340(6) Uani 0.35 1 d P
O1W O -0.0409(13) -0.0049(6) 0.0817(7) 0.071(5) Uani 1 1 d .
H21A H -0.0209 -0.0355 0.0596 0.086 Uiso 1 1 d R
H21C H -0.0956 -0.0147 0.1051 0.086 Uiso 1 1 d R
O1 O 0.5414(9) -0.0245(4) 0.2909(6) 0.037(3) Uani 1 1 d .
O2W O -0.764(2) 0.2828(9) -0.0269(9) 0.168(12) Uani 1 1 d .
H22B H -0.7809 0.3127 -0.0542 0.202 Uiso 1 1 d R
H22C H -0.7730 0.2505 -0.0509 0.202 Uiso 1 1 d R
O2 O 0.2324(8) -0.0048(4) 0.0895(5) 0.027(3) Uani 1 1 d .
O3W O -0.1262(12) -0.1010(7) 0.0209(8) 0.091(6) Uani 1 1 d .
H23B H -0.1829 -0.0822 -0.0034 0.109 Uiso 1 1 d R
H23C H -0.0913 -0.1226 -0.0063 0.109 Uiso 1 1 d R
O3 O -0.0276(8) -0.0070(4) 0.2298(6) 0.033(3) Uani 1 1 d .
O4W O -0.3495(14) 0.0058(8) 0.0182(7) 0.105(7) Uani 1 1 d .
H24A H -0.3732 -0.0177 -0.0160 0.126 Uiso 1 1 d R
H24D H -0.3790 -0.0051 0.0544 0.126 Uiso 1 1 d R
O4 O -0.0067(9) 0.1340(5) 0.4247(5) 0.038(3) Uani 1 1 d .
O5W O 0.075(2) 0.0269(12) 0.5288(16) 0.236(16) Uani 1 1 d U
H25A H 0.0385 0.0010 0.5500 0.283 Uiso 1 1 d R
H25B H 0.1286 0.0093 0.5097 0.283 Uiso 1 1 d R
O5 O 0.4125(8) 0.2589(4) 0.3693(4) 0.020(2) Uani 1 1 d U
O6W O -0.4175(15) 0.1160(6) -0.3940(7) 0.095(7) Uani 1 1 d .
H26A H -0.4865 0.1097 -0.4163 0.114 Uiso 1 1 d R
H26C H -0.3707 0.0888 -0.4043 0.114 Uiso 1 1 d R
O6 O 0.5706(8) 0.2669(4) 0.2993(6) 0.032(3) Uani 1 1 d .
O7W O -0.638(2) 0.1888(12) 0.0112(10) 0.206(16) Uani 1 1 d .
H27A H -0.6881 0.2131 -0.0108 0.247 Uiso 1 1 d R
H27C H -0.6021 0.2058 0.0479 0.247 Uiso 1 1 d R
O7 O 0.3611(8) 0.0750(4) 0.4127(5) 0.022(2) Uani 1 1 d .
O8W O -0.566(3) 0.0322(12) -0.4468(13) 0.27(2) Uani 1 1 d .
H28A H -0.6163 0.0037 -0.4496 0.330 Uiso 1 1 d R
H28B H -0.5997 0.0637 -0.4652 0.330 Uiso 1 1 d R
O8 O 0.1513(7) 0.2039(4) 0.1123(5) 0.020(2) Uani 1 1 d .
O9 O 0.5497(8) 0.1418(4) 0.1239(5) 0.032(3) Uani 1 1 d .
O10 O 0.0498(7) 0.1759(4) 0.3160(5) 0.020(2) Uani 1 1 d .
O11W O 0.8681(13) 0.3541(7) 0.297(2) 0.29(3) Uani 1 1 d .
H1A H 0.9118 0.3286 0.2991 0.344 Uiso 1 1 d R
H1C H 0.8917 0.3856 0.3019 0.344 Uiso 1 1 d R
O11 O 0.1903(7) 0.0907(3) 0.3133(4) 0.013(2) Uani 1 1 d .
O12W O 0.7339(13) 0.3406(7) 0.3978(12) 0.144(11) Uani 1 1 d .
H2B H 0.7151 0.3707 0.4103 0.173 Uiso 1 1 d R
H2D H 0.7999 0.3372 0.4076 0.173 Uiso 1 1 d R
O12 O 0.2980(8) 0.2843(4) 0.1226(5) 0.027(3) Uani 1 1 d .
O13W O 0.716(2) 0.3725(9) 0.1929(16) 0.207(16) Uani 1 1 d .
H3B H 0.7617 0.3601 0.1725 0.249 Uiso 1 1 d R
H3C H 0.6803 0.3995 0.1785 0.249 Uiso 1 1 d R
O13 O 0.5046(7) 0.1684(4) 0.2445(5) 0.020(2) Uani 1 1 d .
O14W O 0.7148(12) 0.4286(6) 0.2993(11) 0.126(10) Uani 1 1 d .
H4B H 0.7752 0.4422 0.2998 0.151 Uiso 1 1 d R
H4C H 0.6651 0.4488 0.3066 0.151 Uiso 1 1 d R
O14 O 0.3445(7) 0.0925(3) 0.2281(4) 0.015(2) Uani 1 1 d .
O15W O -0.1395(9) 0.2350(4) 0.0886(5) 0.033(3) Uani 1 1 d .
H15B H -0.1411 0.2248 0.1260 0.039 Uiso 1 1 d R
H15C H -0.0790 0.2470 0.0855 0.039 Uiso 1 1 d R
O15 O 0.1888(7) 0.1740(3) 0.2238(4) 0.0111(19) Uani 1 1 d .
O16W O -0.0361(7) 0.1772(4) -0.0334(5) 0.022(2) Uani 1 1 d .
H17A H -0.0276 0.2106 -0.0366 0.027 Uiso 1 1 d R
H17B H 0.0190 0.1635 -0.0131 0.027 Uiso 1 1 d R
O16 O 0.5279(7) 0.0647(4) 0.2165(5) 0.021(2) Uani 1 1 d U
O17W O -0.1138(8) 0.0741(4) -0.0027(5) 0.030(3) Uani 1 1 d .
H24B H -0.1243 0.0528 0.0262 0.036 Uiso 1 1 d R
H24C H -0.1468 0.0633 -0.0374 0.036 Uiso 1 1 d R
O17 O 0.1709(7) 0.0199(3) 0.2048(5) 0.020(2) Uani 1 1 d .
O18W O -0.3445(8) 0.1944(5) 0.0340(6) 0.039(3) Uani 1 1 d .
H32B H -0.3878 0.1889 0.0009 0.046 Uiso 1 1 d R
H32C H -0.3653 0.1784 0.0645 0.046 Uiso 1 1 d R
O18 O 0.3675(7) 0.2441(3) 0.2424(4) 0.015(2) Uani 1 1 d .
O19 O 0.5684(9) 0.1024(4) 0.4636(5) 0.035(3) Uani 1 1 d .
O20 O 0.5558(7) 0.1775(4) 0.3703(5) 0.022(2) Uani 1 1 d .
O21 O 0.0353(7) 0.0959(4) 0.2043(5) 0.019(2) Uani 1 1 d .
O22 O 0.0074(8) 0.2819(4) 0.2783(5) 0.030(3) Uani 1 1 d .
O23 O 0.3606(7) 0.1658(3) 0.3346(4) 0.015(2) Uani 1 1 d U
O24 O -0.0208(7) 0.1426(4) 0.0890(4) 0.019(2) Uani 1 1 d .
O25 O 0.3464(8) 0.0081(4) 0.3195(5) 0.026(3) Uani 1 1 d .
O26 O 0.3763(8) 0.0756(4) 0.1181(5) 0.021(2) Uani 1 1 d .
O27 O 0.1522(8) 0.0615(4) 0.4185(5) 0.024(2) Uani 1 1 d .
O28 O 0.2809(9) -0.0259(4) 0.4323(6) 0.040(3) Uani 1 1 d .
O29 O 0.1969(8) 0.1658(4) 0.4102(4) 0.020(2) Uani 1 1 d .
O30 O 0.3552(7) 0.1787(4) 0.1492(5) 0.020(2) Uani 1 1 d .
O31 O 0.4969(8) 0.0758(4) 0.3374(5) 0.024(2) Uani 1 1 d .
O32 O 0.4078(8) 0.1756(4) 0.4502(5) 0.028(3) Uani 1 1 d .
O33 O -0.0015(7) 0.0722(4) 0.3203(5) 0.022(2) Uani 1 1 d .
O34 O 0.2044(7) 0.2425(4) 0.3292(5) 0.017(2) Uani 1 1 d .
O35 O 0.1656(7) 0.2736(3) 0.2096(4) 0.016(2) Uani 1 1 d .
O36 O 0.0029(7) 0.2041(4) 0.1908(4) 0.016(2) Uani 1 1 d .
O37 O 0.1416(8) -0.0063(4) 0.3246(5) 0.022(2) Uani 1 1 d .
O38 O 0.1748(7) 0.0967(4) 0.1263(4) 0.017(2) Uani 1 1 d .
O39 O 0.3719(8) -0.0041(3) 0.1989(5) 0.020(2) Uani 1 1 d .
O40 O 0.2875(8) 0.2626(4) 0.4550(5) 0.025(2) Uani 1 1 d .
O41 O 0.7592(13) 0.2624(6) 0.2513(10) 0.072(6) Uani 1 1 d .
O42 O 0.7919(13) 0.2428(7) 0.3545(9) 0.097(8) Uani 1 1 d .
O43 O -0.2269(13) 0.0342(5) 0.1320(6) 0.061(4) Uani 1 1 d .
O44 O 0.5370(9) 0.3733(5) 0.3332(8) 0.050(4) Uani 1 1 d .
O45 O -0.4319(8) 0.1118(5) -0.1195(5) 0.036(3) Uani 1 1 d .
O46 O 0.5198(11) 0.3654(5) 0.2321(8) 0.058(4) Uani 1 1 d .
O47 O -0.2771(8) 0.1279(4) -0.0625(5) 0.029(3) Uani 1 1 d .
O48 O -0.2278(8) 0.1165(4) 0.0993(5) 0.029(3) Uani 1 1 d U
C1 C -0.1946(15) 0.1178(6) -0.2801(9) 0.039(5) Uani 1 1 d .
H1B H -0.1646 0.1179 -0.3181 0.047 Uiso 1 1 d R
C2 C -0.2343(13) 0.0646(7) 0.2543(9) 0.035(4) Uani 1 1 d .
H2A H -0.2390 0.0271 0.2459 0.042 Uiso 1 1 d R
C3 C 0.3208(12) 0.3786(6) 0.3314(8) 0.028(4) Uani 1 1 d .
H3A H 0.3625 0.3734 0.3715 0.034 Uiso 1 1 d R
C4 C -0.2275(12) 0.1333(8) 0.3263(9) 0.036(4) Uani 1 1 d .
H4A H -0.2258 0.1436 0.3692 0.044 Uiso 1 1 d R
C5 C 0.3690(13) 0.3784(6) 0.2779(8) 0.027(4) Uani 1 1 d .
C6 C 0.4807(16) 0.3717(6) 0.2820(9) 0.037(4) Uani 1 1 d .
C7 C -0.2234(12) 0.1723(7) 0.2820(9) 0.037(5) Uani 1 1 d .
C8 C -0.3478(12) 0.1140(5) -0.2286(7) 0.017(3) Uani 1 1 d .
H8A H -0.4223 0.1104 -0.2312 0.020 Uiso 1 1 d R
C9 C -0.2269(10) 0.1013(6) 0.2047(7) 0.020(3) Uani 1 1 d .
C10 C -0.2206(12) 0.1547(6) 0.2197(8) 0.028(4) Uani 1 1 d .
H10A H -0.2154 0.1805 0.1875 0.034 Uiso 1 1 d R
C11 C -0.2261(13) 0.0810(6) 0.1392(7) 0.026(4) Uani 1 1 d .
C12 C -0.3371(12) 0.1206(6) -0.1143(7) 0.022(4) Uani 1 1 d .
C13 C -0.2865(11) 0.1184(5) -0.1717(7) 0.016(3) Uani 1 1 d U
C14 C 0.7769(17) 0.2322(10) 0.2963(19) 0.091(13) Uani 1 1 d .
H14A H 0.8523 0.2341 0.2950 0.110 Uiso 1 1 calc R
N1 N -0.2345(10) 0.0825(6) 0.3124(6) 0.030(3) Uani 1 1 d .
N2 N -0.3017(11) 0.1139(4) -0.2827(7) 0.027(3) Uani 1 1 d U
N3 N -0.5841(11) 0.0307(6) -0.1442(7) 0.046(4) Uani 1 1 d .
H33D H -0.5151 0.0312 -0.1204 0.055 Uiso 1 1 d R
H33A H -0.5894 0.0019 -0.1736 0.068 Uiso 1 1 d R
H33B H -0.6349 0.0259 -0.1164 0.068 Uiso 1 1 d R
H33C H -0.5971 0.0637 -0.1662 0.068 Uiso 1 1 d R
N4 N 0.5108(14) 0.2336(8) -0.0679(9) 0.082(7) Uani 1 1 d .
H44D H 0.4811 0.2094 -0.0411 0.098 Uiso 1 1 d R
H44A H 0.4936 0.2222 -0.1106 0.122 Uiso 1 1 d R
H44B H 0.4831 0.2686 -0.0635 0.122 Uiso 1 1 d R
H44C H 0.5856 0.2343 -0.0564 0.122 Uiso 1 1 d R
N5 N 0.5661(11) 0.2110(5) 0.5406(7) 0.040(4) Uani 1 1 d U
H55D H 0.5367 0.1939 0.5023 0.048 Uiso 1 1 d R
H55A H 0.5621 0.1873 0.5751 0.060 Uiso 1 1 d R
H55B H 0.6380 0.2198 0.5392 0.060 Uiso 1 1 d R
H55C H 0.5275 0.2429 0.5460 0.060 Uiso 1 1 d R
N6 N -0.5118(17) 0.0859(8) -0.0068(8) 0.097(8) Uani 1 1 d .
H66D H -0.4385 0.0814 0.0079 0.116 Uiso 1 1 d R
H66A H -0.5338 0.0606 -0.0394 0.145 Uiso 1 1 d R
H66B H -0.5509 0.0804 0.0270 0.145 Uiso 1 1 d R
H66C H -0.5242 0.1214 -0.0229 0.145 Uiso 1 1 d R
OW10 O 0.592(3) 0.2745(15) 0.152(2) 0.272(19) Uiso 1 1 d .
OW O -0.673(4) 0.3884(17) -0.006(2) 0.32(2) Uiso 1 1 d .
OW2 O -0.752(3) -0.0354(16) -0.416(2) 0.30(2) Uiso 1 1 d .
OW1 O 0.512(5) 0.310(2) 0.043(3) 0.45(4) Uiso 1 1 d .
OW3 O 0.739(3) 0.3284(15) 0.064(2) 0.270(18) Uiso 1 1 d .

loop_
_atom_site_aniso_label
_atom_site_aniso_U_11
_atom_site_aniso_U_22
_atom_site_aniso_U_33
_atom_site_aniso_U_23
_atom_site_aniso_U_13
_atom_site_aniso_U_12
W1 0.0238(3) 0.0140(3) 0.0120(3) -0.0070(2) -0.0001(2) 0.0003(2)
W2 0.0209(3) 0.0148(3) 0.0184(3) 0.0064(2) 0.0044(2) -0.0015(2)
W3 0.0195(3) 0.0144(3) 0.0089(3) -0.0001(2) -0.0040(2) -0.0001(2)
W4 0.0231(3) 0.0221(3) 0.0138(3) -0.0018(2) -0.0062(2) 0.0030(2)
W5 0.0185(3) 0.0193(3) 0.0167(3) -0.0047(2) 0.0028(2) -0.0052(2)
W6 0.0205(3) 0.0193(3) 0.0160(3) -0.0033(2) 0.0104(2) -0.0003(2)
W7 0.0252(3) 0.0184(3) 0.0160(3) -0.0021(2) -0.0004(3) 0.0081(2)
W8 0.0237(3) 0.0229(3) 0.0159(3) -0.0005(2) 0.0101(2) -0.0025(2)
W9 0.0220(3) 0.0162(3) 0.0148(3) 0.0013(2) 0.0002(2) -0.0068(2)
W10 0.0194(3) 0.0206(3) 0.0110(3) -0.0093(2) 0.0015(2) 0.0002(2)
W11 0.0280(3) 0.0189(3) 0.0149(3) 0.0083(2) -0.0001(3) -0.0006(2)
W12 0.0207(3) 0.0166(3) 0.0135(3) -0.0028(2) 0.0029(2) 0.0053(2)
Er1 0.0202(3) 0.0153(3) 0.0073(3) 0.0028(2) -0.0004(2) -0.0010(2)
Er2 0.0228(6) 0.0185(6) 0.0381(8) -0.0102(6) 0.0143(5) -0.0021(4)
Er3 0.0248(12) 0.0199(12) 0.0595(19) 0.0054(12) 0.0136(12) 0.0028(9)
O1W 0.105(13) 0.066(10) 0.046(10) -0.009(8) 0.020(9) 0.033(9)
O1 0.037(7) 0.041(7) 0.033(7) 0.001(6) 0.000(6) 0.025(6)
O2W 0.30(4) 0.15(2) 0.043(14) 0.031(13) 0.004(18) 0.07(2)
O2 0.035(6) 0.028(6) 0.016(6) -0.007(5) 0.000(5) 0.000(5)
O3W 0.066(11) 0.128(15) 0.073(13) -0.034(11) -0.008(9) 0.067(10)
O3 0.024(6) 0.032(7) 0.042(8) 0.002(5) 0.002(5) -0.013(5)
O4W 0.109(15) 0.177(19) 0.032(10) -0.025(11) 0.025(10) -0.074(14)
O4 0.048(7) 0.045(7) 0.028(7) -0.002(6) 0.023(6) -0.012(6)
O5W 0.233(18) 0.242(18) 0.232(18) 0.016(10) 0.031(10) 0.004(10)
O5 0.028(5) 0.023(5) 0.008(5) -0.008(4) -0.006(4) -0.002(4)
O6W 0.153(18) 0.071(11) 0.042(11) 0.001(8) -0.046(11) 0.024(11)
O6 0.031(6) 0.020(6) 0.044(8) 0.003(5) 0.001(6) -0.007(5)
O7W 0.24(3) 0.32(4) 0.051(16) -0.04(2) -0.003(18) 0.15(3)
O7 0.031(6) 0.024(6) 0.013(6) 0.002(4) 0.010(4) -0.001(5)
O8W 0.40(5) 0.27(4) 0.12(3) 0.10(2) -0.08(3) -0.19(4)
O8 0.020(5) 0.019(5) 0.022(6) 0.007(4) 0.003(4) 0.004(4)
O9 0.028(6) 0.036(7) 0.036(8) -0.001(5) 0.016(5) 0.007(5)
O10 0.019(5) 0.026(6) 0.014(6) 0.002(4) 0.001(4) -0.002(4)
O11W 0.034(10) 0.036(11) 0.80(8) -0.08(2) 0.11(2) -0.008(8)
O11 0.015(5) 0.014(5) 0.011(5) -0.009(4) 0.006(4) -0.004(4)
O12W 0.041(10) 0.098(15) 0.28(3) 0.036(17) -0.033(15) 0.019(10)
O12 0.040(7) 0.021(6) 0.020(6) 0.002(4) 0.006(5) 0.002(5)
O13W 0.20(3) 0.13(2) 0.34(4) -0.10(2) 0.20(3) -0.090(19)
O13 0.018(5) 0.020(5) 0.022(6) -0.003(4) 0.002(4) -0.004(4)
O14W 0.052(10) 0.031(9) 0.31(3) -0.019(13) 0.065(14) -0.002(7)
O14 0.021(5) 0.012(5) 0.014(5) -0.003(4) 0.004(4) -0.001(4)
O15W 0.049(7) 0.026(6) 0.020(6) -0.008(5) -0.006(5) -0.002(5)
O15 0.021(5) 0.004(4) 0.010(5) 0.005(4) 0.008(4) 0.002(4)
O16W 0.025(6) 0.029(6) 0.016(6) 0.017(4) 0.011(4) 0.010(4)
O16 0.016(5) 0.020(5) 0.024(5) -0.004(4) -0.001(4) 0.004(4)
O17W 0.039(7) 0.026(6) 0.024(7) -0.005(5) 0.005(5) -0.005(5)
O17 0.024(5) 0.007(5) 0.031(6) 0.008(4) 0.010(5) 0.004(4)
O18W 0.027(6) 0.059(8) 0.032(8) 0.012(6) 0.010(5) 0.012(6)
O18 0.022(5) 0.014(5) 0.009(5) -0.003(4) 0.003(4) 0.003(4)
O19 0.040(7) 0.035(7) 0.025(7) -0.003(5) -0.014(6) 0.003(5)
O20 0.015(5) 0.027(6) 0.027(6) -0.009(5) 0.008(4) 0.001(4)
O21 0.019(5) 0.012(5) 0.026(6) -0.003(4) 0.002(4) 0.000(4)
O22 0.027(6) 0.032(6) 0.034(7) -0.007(5) 0.019(5) 0.004(5)
O23 0.019(4) 0.015(4) 0.012(5) -0.005(4) 0.004(4) 0.004(4)
O24 0.029(6) 0.016(5) 0.009(5) -0.001(4) -0.007(4) -0.001(4)
O25 0.034(6) 0.014(5) 0.030(7) 0.001(5) 0.005(5) 0.000(4)
O26 0.036(6) 0.017(5) 0.012(6) -0.008(4) 0.004(5) 0.002(4)
O27 0.030(6) 0.030(6) 0.009(5) 0.006(4) -0.001(4) -0.009(5)
O28 0.046(7) 0.023(6) 0.047(9) 0.021(6) -0.006(6) 0.001(5)
O29 0.032(6) 0.018(5) 0.008(5) 0.000(4) 0.000(4) -0.001(4)
O30 0.023(5) 0.023(6) 0.015(6) -0.005(4) 0.007(4) -0.004(4)
O31 0.030(6) 0.020(6) 0.019(6) -0.006(4) 0.000(5) 0.000(4)
O32 0.033(6) 0.024(6) 0.025(7) 0.000(5) -0.004(5) 0.001(5)
O33 0.019(5) 0.030(6) 0.019(6) 0.002(5) 0.006(4) -0.005(4)
O34 0.020(5) 0.013(5) 0.022(6) -0.005(4) 0.013(4) -0.004(4)
O35 0.023(5) 0.011(5) 0.014(5) -0.003(4) 0.000(4) -0.001(4)
O36 0.014(5) 0.021(5) 0.013(5) -0.001(4) 0.005(4) 0.005(4)
O37 0.033(6) 0.019(5) 0.014(6) 0.010(4) 0.005(5) -0.005(4)
O38 0.023(5) 0.022(5) 0.003(5) 0.001(4) -0.004(4) 0.001(4)
O39 0.032(6) 0.007(5) 0.022(6) -0.001(4) 0.008(5) 0.000(4)
O40 0.032(6) 0.024(6) 0.018(6) -0.002(4) 0.006(5) -0.004(5)
O41 0.070(11) 0.027(9) 0.134(18) -0.023(9) 0.066(11) -0.011(7)
O42 0.090(13) 0.093(13) 0.125(17) -0.100(13) 0.075(12) -0.057(10)
O43 0.125(14) 0.023(7) 0.032(8) 0.000(6) 0.007(8) -0.017(8)
O44 0.022(6) 0.035(7) 0.092(13) -0.007(7) 0.006(7) 0.009(5)
O45 0.022(6) 0.062(8) 0.026(7) -0.006(6) 0.009(5) -0.004(6)
O46 0.062(10) 0.039(8) 0.085(12) 0.011(7) 0.049(9) 0.016(7)
O47 0.030(6) 0.045(7) 0.011(6) -0.006(5) -0.001(5) -0.010(5)
O48 0.035(5) 0.035(6) 0.022(5) 0.016(4) 0.020(4) -0.001(5)
C1 0.058(12) 0.020(9) 0.047(13) 0.011(8) 0.038(10) 0.006(8)
C2 0.034(10) 0.034(10) 0.035(11) 0.005(8) -0.002(8) 0.002(8)
C3 0.027(9) 0.024(9) 0.031(10) 0.009(7) -0.003(7) 0.001(7)
C4 0.022(9) 0.060(13) 0.029(11) -0.020(9) 0.010(7) 0.004(8)
C5 0.032(9) 0.021(8) 0.029(10) -0.011(7) 0.007(7) -0.001(7)
C6 0.054(13) 0.022(9) 0.039(12) 0.009(8) 0.018(10) 0.006(8)
C7 0.019(8) 0.046(11) 0.049(13) -0.033(9) 0.016(8) -0.011(8)
C8 0.029(8) 0.006(7) 0.017(8) -0.007(5) 0.010(6) -0.001(6)
C9 0.005(6) 0.036(9) 0.019(8) 0.000(7) 0.004(6) 0.007(6)
C10 0.021(8) 0.029(9) 0.036(11) 0.004(7) 0.011(7) -0.009(7)
C11 0.039(10) 0.019(8) 0.020(9) 0.009(7) 0.009(7) 0.007(7)
C12 0.021(8) 0.023(8) 0.021(9) -0.012(6) -0.007(6) 0.000(6)
C13 0.021(6) 0.011(6) 0.013(6) -0.009(5) -0.004(5) -0.002(5)
C14 0.029(12) 0.060(18) 0.20(4) -0.06(2) 0.070(19) -0.025(12)
N1 0.038(8) 0.045(9) 0.005(7) -0.003(6) -0.003(6) 0.011(7)
N2 0.037(6) 0.007(5) 0.038(7) 0.007(5) 0.005(6) 0.006(5)
N3 0.035(9) 0.072(12) 0.032(10) -0.028(8) 0.010(7) -0.024(8)
N4 0.063(13) 0.123(18) 0.058(14) 0.032(13) 0.006(11) 0.040(12)
N5 0.054(7) 0.027(6) 0.032(7) -0.019(5) -0.018(6) 0.003(6)
N6 0.15(2) 0.108(17) 0.046(13) -0.056(12) 0.074(13) -0.071(15)

loop_
_atom_type_symbol
_atom_type_description
_atom_type_scat_dispersion_real
_atom_type_scat_dispersion_imag
_atom_type_scat_source
C C 0.0033 0.0016 'International Tables Vol C Tables 4.2.6.8 and 6.1.1.4'
H H 0.0000 0.0000 'International Tables Vol C Tables 4.2.6.8 and 6.1.1.4'
N N 0.0061 0.0033 'International Tables Vol C Tables 4.2.6.8 and 6.1.1.4'
O O 0.0106 0.0060 'International Tables Vol C Tables 4.2.6.8 and 6.1.1.4'
Er Er -0.2586 4.9576 'International Tables Vol C Tables 4.2.6.8 and 6.1.1.4'
W W -0.8490 6.8722 'International Tables Vol C Tables 4.2.6.8 and 6.1.1.4'

loop_
_geom_angle_atom_site_label_1
_geom_angle_atom_site_label_2
_geom_angle_atom_site_label_3
_geom_angle
_geom_angle_site_symmetry_1
_geom_angle_site_symmetry_3
O2 W1 O39 99.7(4) . .
O2 W1 O26 99.4(5) . .
O39 W1 O26 90.2(4) . .
O2 W1 O17 100.5(5) . .
O39 W1 O17 90.2(4) . .
O26 W1 O17 159.7(4) . .
O2 W1 O38 99.8(4) . .
O39 W1 O38 160.3(4) . .
O26 W1 O38 89.1(4) . .
O17 W1 O38 83.8(4) . .
O2 W1 O14 171.4(4) . .
O39 W1 O14 75.3(4) . .
O26 W1 O14 73.9(4) . .
O17 W1 O14 86.6(4) . .
O38 W1 O14 85.6(3) . .
O12 W2 O30 100.3(5) . .
O12 W2 O35 97.7(5) . .
O30 W2 O35 161.8(4) . .
O12 W2 O18 100.7(4) . .
O30 W2 O18 84.8(4) . .
O35 W2 O18 89.5(4) . .
O12 W2 O8 98.3(4) . .
O30 W2 O8 89.6(4) . .
O35 W2 O8 90.3(4) . .
O18 W2 O8 160.9(4) . .
O12 W2 O15 168.9(4) . .
O30 W2 O15 87.5(4) . .
O35 W2 O15 75.0(4) . .
O18 W2 O15 87.8(4) . .
O8 W2 O15 73.7(4) . .
O12 W2 W3 132.4(3) . .
O30 W2 W3 86.5(3) . .
O35 W2 W3 83.2(3) . .
O18 W2 W3 126.9(3) . .
O8 W2 W3 34.3(3) . .
O15 W2 W3 39.5(2) . .
O12 W2 W12 130.0(4) . .
O30 W2 W12 129.6(3) . .
O35 W2 W12 32.6(3) . .
O18 W2 W12 87.7(3) . .
O8 W2 W12 81.9(3) . .
O15 W2 W12 42.4(2) . .
W3 W2 W12 59.613(19) . .
O24 W3 O21 99.6(4) . .
O24 W3 O38 100.7(4) . .
O21 W3 O38 89.4(4) . .
O24 W3 O8 93.7(4) . .
O21 W3 O8 166.5(4) . .
O38 W3 O8 90.4(4) . .
O24 W3 O36 90.6(4) . .
O21 W3 O36 90.2(4) . .
O38 W3 O36 168.6(4) . .
O8 W3 O36 87.4(4) . .
O24 W3 O15 164.0(4) . .
O21 W3 O15 89.5(4) . .
O38 W3 O15 92.5(4) . .
O8 W3 O15 77.1(4) . .
O36 W3 O15 76.1(3) . .
O24 W3 W12 124.1(3) . .
O21 W3 W12 88.4(3) . .
O38 W3 W12 134.9(3) . .
O8 W3 W12 82.3(3) . .
O36 W3 W12 33.7(2) . .
O15 W3 W12 42.5(2) . .
O24 W3 W2 126.8(3) . .
O21 W3 W2 132.8(3) . .
O38 W3 W2 89.8(3) . .
O8 W3 W2 33.7(3) . .
O36 W3 W2 82.1(3) . .
O15 W3 W2 43.4(2) . .
W12 W3 W2 60.495(19) . .
O19 W4 O20 98.1(5) . .
O19 W4 O32 98.2(5) . .
O20 W4 O32 92.7(4) . .
O19 W4 O31 100.5(5) . .
O20 W4 O31 90.4(4) . .
O32 W4 O31 160.4(4) . .
O19 W4 O7 100.0(5) . .
O20 W4 O7 161.5(4) . .
O32 W4 O7 88.6(4) . .
O31 W4 O7 82.4(4) . .
O19 W4 O23 170.5(4) . .
O20 W4 O23 76.3(4) . .
O32 W4 O23 74.6(4) . .
O31 W4 O23 87.4(4) . .
O7 W4 O23 86.3(4) . .
O19 W4 W5 131.9(4) . .
O20 W4 W5 34.2(3) . .
O32 W4 W5 83.3(3) . .
O31 W4 W5 88.6(3) . .
O7 W4 W5 128.1(3) . .
O23 W4 W5 42.1(2) . .
O19 W4 W10 132.9(4) . .
O20 W4 W10 84.8(3) . .
O32 W4 W10 34.8(3) . .
O31 W4 W10 126.6(3) . .
O7 W4 W10 85.8(3) . .
O23 W4 W10 39.8(2) . .
W5 W4 W10 59.710(19) . .
O6 W5 O18 101.1(5) . .
O6 W5 O5 96.0(5) . .
O18 W5 O5 92.3(4) . .
O6 W5 O13 99.7(5) . .
O18 W5 O13 85.2(4) . .
O5 W5 O13 164.2(4) . .
O6 W5 O20 96.0(4) . .
O18 W5 O20 162.3(4) . .
O5 W5 O20 90.1(4) . .
O13 W5 O20 87.7(4) . .
O6 W5 O23 168.0(5) . .
O18 W5 O23 87.9(4) . .
O5 W5 O23 75.5(4) . .
O13 W5 O23 88.8(4) . .
O20 W5 O23 75.8(4) . .
O6 W5 W10 131.5(4) . .
O18 W5 W10 87.3(3) . .
O5 W5 W10 35.6(3) . .
O13 W5 W10 128.6(3) . .
O20 W5 W10 84.5(3) . .
O23 W5 W10 40.1(2) . .
O6 W5 W4 128.6(4) . .
O18 W5 W4 130.2(3) . .
O5 W5 W4 82.2(3) . .
O13 W5 W4 87.5(3) . .
O20 W5 W4 33.1(3) . .
O23 W5 W4 42.7(2) . .
W10 W5 W4 60.29(2) . .
O9 W6 O13 103.9(5) . .
O9 W6 O30 100.5(5) . .
O13 W6 O30 87.9(4) . .
O9 W6 O16 100.4(5) . .
O13 W6 O16 90.5(4) . .
O30 W6 O16 158.8(4) . .
O9 W6 O26 96.4(5) . .
O13 W6 O26 159.7(4) . .
O30 W6 O26 88.0(4) . .
O16 W6 O26 86.2(4) . .
O9 W6 O14 168.6(4) . .
O13 W6 O14 86.4(4) . .
O30 W6 O14 84.5(4) . .
O16 W6 O14 74.3(4) . .
O26 W6 O14 73.4(4) . .
O1 W7 O31 103.9(5) . .
O1 W7 O25 101.9(5) . .
O31 W7 O25 86.8(5) . .
O1 W7 O16 98.2(5) . .
O31 W7 O16 92.4(4) . .
O25 W7 O16 159.4(4) . .
O1 W7 O39 97.1(5) . .
O31 W7 O39 159.0(4) . .
O25 W7 O39 88.2(4) . .
O16 W7 O39 85.1(4) . .
O1 W7 O14 166.3(5) . .
O31 W7 O14 86.9(4) . .
O25 W7 O14 86.8(4) . .
O16 W7 O14 72.6(4) . .
O39 W7 O14 72.5(3) . .
O4 W8 O10 101.9(5) . .
O4 W8 O33 99.7(5) . .
O10 W8 O33 91.3(4) . .
O4 W8 O27 98.5(5) . .
O10 W8 O27 159.1(5) . .
O33 W8 O27 89.1(4) . .
O4 W8 O29 100.3(5) . .
O10 W8 O29 84.9(4) . .
O33 W8 O29 159.9(4) . .
O27 W8 O29 87.5(4) . .
O4 W8 O11 170.9(5) . .
O10 W8 O11 86.3(4) . .
O33 W8 O11 75.8(4) . .
O27 W8 O11 73.6(4) . .
O29 W8 O11 84.3(4) . .
O3 W9 O17 101.2(5) . .
O3 W9 O37 100.2(5) . .
O17 W9 O37 92.8(4) . .
O3 W9 O21 100.6(4) . .
O17 W9 O21 85.1(4) . .
O37 W9 O21 159.1(4) . .
O3 W9 O33 98.0(5) . .
O17 W9 O33 160.3(4) . .
O37 W9 O33 88.0(4) . .
O21 W9 O33 87.1(4) . .
O3 W9 O11 169.3(5) . .
O17 W9 O11 88.2(4) . .
O37 W9 O11 74.1(4) . .
O21 W9 O11 85.0(3) . .
O33 W9 O11 73.0(4) . .
O40 W10 O34 102.8(4) . .
O40 W10 O29 101.8(5) . .
O34 W10 O29 89.1(4) . .
O40 W10 O32 92.1(4) . .
O34 W10 O32 164.8(4) . .
O29 W10 O32 90.5(4) . .
O40 W10 O5 89.5(4) . .
O34 W10 O5 90.3(4) . .
O29 W10 O5 168.5(4) . .
O32 W10 O5 87.0(4) . .
O40 W10 O23 161.5(4) . .
O34 W10 O23 89.4(4) . .
O29 W10 O23 92.3(4) . .
O32 W10 O23 75.5(4) . .
O5 W10 O23 76.3(4) . .
O40 W10 W5 123.7(3) . .
O34 W10 W5 86.9(3) . .
O29 W10 W5 134.1(3) . .
O32 W10 W5 82.5(4) . .
O5 W10 W5 34.5(3) . .
O23 W10 W5 42.0(3) . .
O40 W10 W4 124.6(3) . .
O34 W10 W4 131.6(3) . .
O29 W10 W4 90.6(3) . .
O32 W10 W4 33.3(3) . .
O5 W10 W4 81.2(3) . .
O23 W10 W4 42.2(2) . .
W5 W10 W4 60.00(2) . .
O28 W11 O7 102.6(5) . .
O28 W11 O25 102.6(5) . .
O7 W11 O25 87.3(4) . .
O28 W11 O27 97.6(5) . .
O7 W11 O27 92.4(4) . .
O25 W11 O27 159.3(4) . .
O28 W11 O37 97.4(5) . .
O7 W11 O37 159.9(4) . .
O25 W11 O37 87.8(4) . .
O27 W11 O37 85.4(4) . .
O28 W11 O11 166.9(5) . .
O7 W11 O11 87.0(4) . .
O25 W11 O11 86.6(4) . .
O27 W11 O11 72.8(4) . .
O37 W11 O11 73.3(3) . .
O22 W12 O36 97.7(5) . .
O22 W12 O35 96.1(5) . .
O36 W12 O35 90.7(4) . .
O22 W12 O34 99.9(5) . .
O36 W12 O34 162.4(4) . .
O35 W12 O34 87.8(4) . .
O22 W12 O10 100.6(5) . .
O36 W12 O10 92.7(4) . .
O35 W12 O10 162.3(4) . .
O34 W12 O10 83.6(4) . .
O22 W12 O15 169.4(4) . .
O36 W12 O15 75.7(4) . .
O35 W12 O15 75.9(3) . .
O34 W12 O15 86.9(4) . .
O10 W12 O15 88.1(4) . .
O22 W12 W3 133.7(4) . .
O36 W12 W3 36.2(3) . .
O35 W12 W3 83.4(3) . .
O34 W12 W3 126.2(3) . .
O10 W12 W3 89.2(3) . .
O15 W12 W3 39.6(2) . .
O22 W12 W2 128.5(4) . .
O36 W12 W2 83.4(3) . .
O35 W12 W2 32.6(3) . .
O34 W12 W2 86.0(3) . .
O10 W12 W2 130.8(3) . .
O15 W12 W2 43.4(2) . .
W3 W12 W2 59.892(19) . .
O47 Er1 O48 102.7(4) . .
O47 Er1 O16W 94.1(4) . .
O48 Er1 O16W 143.9(4) . .
O47 Er1 O24 140.5(4) . .
O48 Er1 O24 74.6(4) . .
O16W Er1 O24 72.2(3) . .
O47 Er1 O15W 147.4(4) . .
O48 Er1 O15W 88.2(4) . .
O16W Er1 O15W 94.6(4) . .
O24 Er1 O15W 71.8(3) . .
O47 Er1 O40 77.9(4) . 4_565
O48 Er1 O40 143.9(4) . 4_565
O16W Er1 O40 70.6(3) . 4_565
O24 Er1 O40 127.4(3) . 4_565
O15W Er1 O40 75.5(4) . 4_565
O47 Er1 O18W 78.5(4) . .
O48 Er1 O18W 72.5(4) . .
O16W Er1 O18W 143.0(4) . .
O24 Er1 O18W 133.9(4) . .
O15W Er1 O18W 75.8(4) . .
O40 Er1 O18W 72.3(4) 4_565 .
O47 Er1 O17W 70.3(4) . .
O48 Er1 O17W 80.8(4) . .
O16W Er1 O17W 75.1(4) . .
O24 Er1 O17W 70.5(3) . .
O15W Er1 O17W 142.3(3) . .
O40 Er1 O17W 130.7(4) 4_565 .
O18W Er1 O17W 132.8(4) . .
Er3 Er2 O12W 176.0(5) . .
Er3 Er2 O11W 92.9(11) . .
O12W Er2 O11W 86.2(12) . .
Er3 Er2 O14W 88.2(6) . .
O12W Er2 O14W 87.8(8) . .
O11W Er2 O14W 72.3(6) . .
Er3 Er2 O6 86.2(3) . .
O12W Er2 O6 96.9(6) . .
O11W Er2 O6 142.6(5) . .
O14W Er2 O6 144.9(5) . .
Er3 Er2 O41 67.2(5) . .
O12W Er2 O41 116.2(7) . .
O11W Er2 O41 73.4(7) . .
O14W Er2 O41 136.1(7) . .
O6 Er2 O41 71.9(5) . .
Er3 Er2 O44 100.7(4) . .
O12W Er2 O44 78.0(6) . .
O11W Er2 O44 143.6(6) . .
O14W Er2 O44 74.6(5) . .
O6 Er2 O44 72.5(4) . .
O41 Er2 O44 143.0(5) . .
Er3 Er2 O13W 27.8(6) . .
O12W Er2 O13W 149.1(7) . .
O11W Er2 O13W 69.9(12) . .
O14W Er2 O13W 66.9(7) . .
O6 Er2 O13W 113.9(6) . .
O41 Er2 O13W 76.3(7) . .
O44 Er2 O13W 109.9(7) . .
Er3 Er2 O46 49.6(4) . .
O12W Er2 O46 129.1(6) . .
O11W Er2 O46 133.3(10) . .
O14W Er2 O46 79.0(5) . .
O6 Er2 O46 71.0(4) . .
O41 Er2 O46 106.7(6) . .
O44 Er2 O46 51.2(5) . .
O13W Er2 O46 65.2(7) . .
Er3 Er2 O42 117.1(4) . .
O12W Er2 O42 66.6(6) . .
O11W Er2 O42 78.1(7) . .
O14W Er2 O42 141.9(5) . .
O6 Er2 O42 69.4(4) . .
O41 Er2 O42 50.4(6) . .
O44 Er2 O42 122.9(5) . .
O13W Er2 O42 123.8(7) . .
O46 Er2 O42 139.0(4) . .
Er3 Er2 C14 91.2(8) . .
O12W Er2 C14 92.4(9) . .
O11W Er2 C14 78.2(6) . .
O14W Er2 C14 150.4(6) . .
O6 Er2 C14 64.4(5) . .
O41 Er2 C14 25.2(8) . .
O44 Er2 C14 134.3(6) . .
O13W Er2 C14 101.1(9) . .
O46 Er2 C14 121.9(7) . .
O42 Er2 C14 25.8(8) . .
Er3 Er2 C6 75.9(4) . .
O12W Er2 C6 103.0(7) . .
O11W Er2 C6 149.3(7) . .
O14W Er2 C6 78.8(5) . .
O6 Er2 C6 66.2(4) . .
O41 Er2 C6 125.0(6) . .
O44 Er2 C6 25.3(5) . .
O13W Er2 C6 89.6(7) . .
O46 Er2 C6 26.3(5) . .
O42 Er2 C6 132.5(5) . .
C14 Er2 C6 129.6(6) . .
Er3 Er2 H2B 157.4 . .
O12W Er2 H2B 19.0 . .
O11W Er2 H2B 90.2 . .
O14W Er2 H2B 71.4 . .
O6 Er2 H2B 104.7 . .
O41 Er2 H2B 134.8 . .
O44 Er2 H2B 65.1 . .
O13W Er2 H2B 137.5 . .
O46 Er2 H2B 114.6 . .
O42 Er2 H2B 85.5 . .
C14 Er2 H2B 111.3 . .
C6 Er2 H2B 90.2 . .
Er3 Er2 H2D 161.2 . .
O12W Er2 H2D 18.7 . .
O11W Er2 H2D 68.4 . .
O14W Er2 H2D 88.0 . .
O6 Er2 H2D 107.2 . .
O41 Er2 H2D 103.8 . .
O44 Er2 H2D 96.1 . .
O13W Er2 H2D 136.1 . .
O46 Er2 H2D 146.8 . .
O42 Er2 H2D 58.7 . .
C14 Er2 H2D 83.1 . .
C6 Er2 H2D 121.3 . .
H2B Er2 H2D 32.4 . .
Er2 Er3 O13W 137.2(9) . .
Er2 Er3 O46 109.8(5) . .
O13W Er3 O46 91.6(11) . .
Er2 Er3 O41 88.7(6) . .
O13W Er3 O41 100.6(9) . .
O46 Er3 O41 136.9(6) . .
Er2 Er3 O14W 68.8(6) . .
O13W Er3 O14W 76.7(9) . .
O46 Er3 O14W 85.8(5) . .
O41 Er3 O14W 137.1(6) . .
Er2 Er3 O6 70.9(3) . .
O13W Er3 O6 151.7(9) . .
O46 Er3 O6 77.3(4) . .
O41 Er3 O6 72.5(5) . .
O14W Er3 O6 127.3(6) . .
Er2 Er3 O11W 64.7(9) . .
O13W Er3 O11W 78.6(13) . .
O46 Er3 O11W 151.1(5) . .
O41 Er3 O11W 71.9(6) . .
O14W Er3 O11W 65.6(5) . .
O6 Er3 O11W 122.6(8) . .
Er2 Er3 O44 59.0(3) . .
O13W Er3 O44 126.9(9) . .
O46 Er3 O44 50.8(5) . .
O41 Er3 O44 132.5(6) . .
O14W Er3 O44 66.0(5) . .
O6 Er3 O44 64.7(4) . .
O11W Er3 O44 115.0(8) . .
Er2 Er3 C6 84.2(5) . .
O13W Er3 C6 112.7(10) . .
O46 Er3 C6 25.6(6) . .
O41 Er3 C6 137.8(5) . .
O14W Er3 C6 77.6(5) . .
O6 Er3 C6 65.8(4) . .
O11W Er3 C6 138.1(8) . .
O44 Er3 C6 25.6(4) . .
Er2 Er3 OW10 142.4(9) . .
O13W Er3 OW10 77.5(12) . .
O46 Er3 OW10 76.0(9) . .
O41 Er3 OW10 66.9(9) . .
O14W Er3 OW10 147.8(10) . .
O6 Er3 OW10 74.5(9) . .
O11W Er3 OW10 126.9(11) . .
O44 Er3 OW10 117.3(9) . .
C6 Er3 OW10 95.0(9) . .
Er2 Er3 H3B 135.3 . .
O13W Er3 H3B 18.0 . .
O46 Er3 H3B 106.1 . .
O41 Er3 H3B 82.7 . .
O14W Er3 H3B 88.6 . .
O6 Er3 H3B 144.1 . .
O11W Er3 H3B 70.9 . .
O44 Er3 H3B 144.8 . .
C6 Er3 H3B 129.3 . .
OW10 Er3 H3B 71.9 . .
Er2 Er3 H3C 136.3 . .
O13W Er3 H3C 19.1 . .
O46 Er3 H3C 74.3 . .
O41 Er3 H3C 118.7 . .
O14W Er3 H3C 68.2 . .
O6 Er3 H3C 146.4 . .
O11W Er3 H3C 90.6 . .
O44 Er3 H3C 108.4 . .
C6 Er3 H3C 93.8 . .
OW10 Er3 H3C 81.3 . .
H3B Er3 H3C 36.8 . .
H21A O1W H21C 109.4 . .
H22B O2W H22C 109.5 . .
H23B O3W H23C 109.5 . .
H24A O4W H24D 109.5 . .
H25A O5W H25B 109.4 . .
W5 O5 W10 109.9(4) . .
H26A O6W H26C 109.4 . .
W5 O6 Er2 171.7(7) . .
W5 O6 Er3 161.2(6) . .
Er2 O6 Er3 22.91(12) . .
H27A O7W H27C 109.5 . .
W11 O7 W4 152.1(6) . .
H28A O8W H28B 109.5 . .
W2 O8 W3 112.0(5) . .
W8 O10 W12 153.5(5) . .
Er2 O11W Er3 22.4(2) . .
Er2 O11W H1A 120.0 . .
Er3 O11W H1A 120.2 . .
Er2 O11W H1C 120.2 . .
Er3 O11W H1C 120.4 . .
H1A O11W H1C 118.3 . .
W8 O11 W11 95.2(4) . .
W8 O11 W9 94.1(3) . .
W11 O11 W9 93.7(3) . .
Er2 O12W H2B 108.6 . .
Er2 O12W H2D 109.6 . .
H2B O12W H2D 109.5 . .
Er3 O13W Er2 15.0(4) . .
Er3 O13W H3B 122.2 . .
Er2 O13W H3B 121.9 . .
Er3 O13W H3C 118.2 . .
Er2 O13W H3C 119.1 . .
H3B O13W H3C 118.7 . .
W6 O13 W5 149.8(5) . .
Er2 O14W Er3 23.03(16) . .
Er2 O14W H4B 120.5 . .
Er3 O14W H4B 120.6 . .
Er2 O14W H4C 119.7 . .
Er3 O14W H4C 119.8 . .
H4B O14W H4C 118.3 . .
W6 O14 W1 95.3(4) . .
W6 O14 W7 94.6(3) . .
W1 O14 W7 93.4(3) . .
Er1 O15W H15B 109.4 . .
Er1 O15W H15C 109.3 . .
H15B O15W H15C 109.4 . .
W3 O15 W12 98.0(3) . .
W3 O15 W2 97.1(3) . .
W12 O15 W2 94.3(3) . .
Er1 O16W H17A 109.2 . .
Er1 O16W H17B 109.3 . .
H17A O16W H17B 109.5 . .
W7 O16 W6 118.2(5) . .
Er1 O17W H24B 109.3 . .
Er1 O17W H24C 109.3 . .
H24B O17W H24C 109.4 . .
W9 O17 W1 154.5(5) . .
Er1 O18W H32B 109.5 . .
Er1 O18W H32C 109.5 . .
H32B O18W H32C 109.5 . .
W5 O18 W2 154.0(5) . .
W4 O20 W5 112.8(4) . .
W3 O21 W9 147.7(5) . .
W10 O23 W5 97.9(4) . .
W10 O23 W4 97.9(4) . .
W5 O23 W4 95.2(3) . .
W3 O24 Er1 161.5(5) . .
W7 O25 W11 149.1(5) . .
W1 O26 W6 117.4(5) . .
W11 O27 W8 118.3(5) . .
W10 O29 W8 147.3(5) . .
W6 O30 W2 150.4(6) . .
W7 O31 W4 154.4(6) . .
W4 O32 W10 111.9(5) . .
W8 O33 W9 117.1(5) . .
W10 O34 W12 150.5(5) . .
W2 O35 W12 114.8(4) . .
W12 O36 W3 110.1(4) . .
W9 O37 W11 118.7(5) . .
W3 O38 W1 147.3(5) . .
W1 O39 W7 118.8(5) . .
W10 O40 Er1 160.0(6) . 4_666
C14 O41 Er3 122.1(18) . .
C14 O41 Er2 99.3(18) . .
Er3 O41 Er2 24.16(18) . .
C14 O42 Er2 77.4(18) . .
C6 O44 Er2 98.0(13) . .
C6 O44 Er3 78.1(12) . .
Er2 O44 Er3 20.28(14) . .
C6 O46 Er3 108.4(14) . .
C6 O46 Er2 87.9(12) . .
Er3 O46 Er2 20.61(18) . .
C12 O47 Er1 165.7(10) . .
C11 O48 Er1 157.3(11) . .
N2 C1 C5 119.6(17) . 4_565
N2 C1 H1B 119.7 . .
C5 C1 H1B 120.7 4_565 .
N1 C2 C9 120.0(16) . .
N1 C2 H2A 120.0 . .
C9 C2 H2A 120.0 . .
C13 C3 C5 122.0(15) 4_666 .
C13 C3 H3A 118.4 4_666 .
C5 C3 H3A 119.3 . .
N1 C4 C7 122.8(16) . .
N1 C4 H4A 118.3 . .
C7 C4 H4A 118.8 . .
C3 C5 C1 118.0(16) . 4_666
C3 C5 C6 121.1(16) . .
C1 C5 C6 120.8(17) 4_666 .
O44 C6 O46 121(2) . .
O44 C6 C5 120.1(18) . .
O46 C6 C5 118.9(18) . .
O44 C6 Er3 76.3(11) . .
O46 C6 Er3 46.0(10) . .
C5 C6 Er3 161.2(14) . .
O44 C6 Er2 56.8(10) . .
O46 C6 Er2 65.8(11) . .
C5 C6 Er2 167.7(12) . .
Er3 C6 Er2 19.86(15) . .
C4 C7 C10 116.5(16) . .
C4 C7 C14 124(2) . 1_455
C10 C7 C14 120(2) . 1_455
C13 C8 N2 119.8(14) . .
C13 C8 H8A 120.0 . .
N2 C8 H8A 120.2 . .
C10 C9 C2 117.4(15) . .
C10 C9 C11 122.7(14) . .
C2 C9 C11 120.0(14) . .
C9 C10 C7 121.0(16) . .
C9 C10 H10A 119.6 . .
C7 C10 H10A 119.4 . .
O43 C11 O48 128.5(17) . .
O43 C11 C9 117.2(14) . .
O48 C11 C9 114.3(14) . .
O45 C12 O47 124.8(16) . .
O45 C12 C13 118.1(13) . .
O47 C12 C13 116.9(13) . .
C8 C13 C3 119.4(15) . 4_565
C8 C13 C12 119.2(13) . .
C3 C13 C12 121.4(13) 4_565 .
O41 C14 O42 130(3) . .
O41 C14 C7 117(3) . 1_655
O42 C14 C7 114(3) . 1_655
O41 C14 Er2 55.5(13) . .
O42 C14 Er2 76.8(15) . .
C7 C14 Er2 157.3(16) 1_655 .
O41 C14 H14A 90.8 . .
O42 C14 H14A 90.8 . .
C7 C14 H14A 90.8 1_655 .
Er2 C14 H14A 109.7 . .
C4 N1 C2 122.3(16) . .
C1 N2 C8 121.2(14) . .
H33D N3 H33A 109.5 . .
H33D N3 H33B 109.5 . .
H33A N3 H33B 109.5 . .
H33D N3 H33C 109.5 . .
H33A N3 H33C 109.5 . .
H33B N3 H33C 109.5 . .
H44D N4 H44A 109.5 . .
H44D N4 H44B 109.5 . .
H44A N4 H44B 109.5 . .
H44D N4 H44C 109.5 . .
H44A N4 H44C 109.5 . .
H44B N4 H44C 109.5 . .
H55D N5 H55A 109.4 . .
H55D N5 H55B 109.4 . .
H55A N5 H55B 109.4 . .
H55D N5 H55C 109.5 . .
H55A N5 H55C 109.5 . .
H55B N5 H55C 109.5 . .
H66D N6 H66A 109.5 . .
H66D N6 H66B 109.5 . .
H66A N6 H66B 109.5 . .
H66D N6 H66C 109.5 . .
H66A N6 H66C 109.5 . .
H66B N6 H66C 109.5 . .

loop_
_geom_bond_atom_site_label_1
_geom_bond_atom_site_label_2
_geom_bond_distance
_geom_bond_site_symmetry_2
W1 O2 1.720(10) .
W1 O39 1.877(9) .
W1 O26 1.884(11) .
W1 O17 1.915(10) .
W1 O38 1.944(9) .
W1 O14 2.262(9) .
W2 O12 1.714(10) .
W2 O30 1.918(10) .
W2 O35 1.918(10) .
W2 O18 1.920(9) .
W2 O8 1.926(9) .
W2 O15 2.227(9) .
W2 W3 3.2148(8) .
W2 W12 3.2342(9) .
W3 O24 1.727(8) .
W3 O21 1.876(10) .
W3 O38 1.885(10) .
W3 O8 1.952(10) .
W3 O36 2.017(9) .
W3 O15 2.061(9) .
W3 W12 3.2057(8) .
W4 O19 1.731(10) .
W4 O20 1.905(10) .
W4 O32 1.909(11) .
W4 O31 1.942(10) .
W4 O7 1.950(10) .
W4 O23 2.191(9) .
W4 W5 3.2188(9) .
W4 W10 3.2279(9) .
W5 O6 1.727(10) .
W5 O18 1.874(9) .
W5 O5 1.932(10) .
W5 O13 1.956(10) .
W5 O20 1.960(10) .
W5 O23 2.167(10) .
W5 W10 3.2093(9) .
W6 O9 1.737(12) .
W6 O13 1.862(10) .
W6 O30 1.908(10) .
W6 O16 1.943(9) .
W6 O26 1.982(9) .
W6 O14 2.207(10) .
W7 O1 1.716(10) .
W7 O31 1.846(9) .
W7 O25 1.890(11) .
W7 O16 1.918(11) .
W7 O39 1.981(9) .
W7 O14 2.301(9) .
W8 O4 1.697(12) .
W8 O10 1.870(9) .
W8 O33 1.897(9) .
W8 O27 1.944(10) .
W8 O29 1.955(9) .
W8 O11 2.226(9) .
W9 O3 1.693(10) .
W9 O17 1.900(10) .
W9 O37 1.903(9) .
W9 O21 1.928(9) .
W9 O33 1.975(11) .
W9 O11 2.284(8) .
W10 O40 1.746(10) .
W10 O34 1.857(10) .
W10 O29 1.871(10) .
W10 O32 1.986(10) .
W10 O5 1.987(10) .
W10 O23 2.088(9) .
W11 O28 1.711(10) .
W11 O7 1.868(10) .
W11 O25 1.911(11) .
W11 O27 1.928(11) .
W11 O37 1.962(9) .
W11 O11 2.275(9) .
W12 O22 1.711(10) .
W12 O36 1.893(9) .
W12 O35 1.922(10) .
W12 O34 1.938(9) .
W12 O10 1.942(10) .
W12 O15 2.186(9) .
Er1 O47 2.211(9) .
Er1 O48 2.237(10) .
Er1 O16W 2.324(10) .
Er1 O24 2.369(9) .
Er1 O15W 2.371(10) .
Er1 O40 2.372(10) 4_565
Er1 O18W 2.379(11) .
Er1 O17W 2.420(10) .
Er2 Er3 0.975(3) .
Er2 O12W 2.07(3) .
Er2 O11W 2.309(17) .
Er2 O14W 2.323(14) .
Er2 O6 2.367(10) .
Er2 O41 2.381(15) .
Er2 O44 2.412(12) .
Er2 O13W 2.57(3) .
Er2 O46 2.606(15) .
Er2 O42 2.84(2) .
Er2 C14 2.85(3) .
Er2 C6 2.86(2) .
Er2 H2B 2.4802 .
Er2 H2D 2.4916 .
Er3 O13W 1.77(3) .
Er3 O46 2.110(14) .
Er3 O41 2.195(15) .
Er3 O14W 2.491(15) .
Er3 O6 2.498(11) .
Er3 O11W 2.55(2) .
Er3 O44 2.764(15) .
Er3 C6 2.78(2) .
Er3 OW10 2.83(4) .
Er3 H3B 2.3324 .
Er3 H3C 2.2930 .
O1W H21A 0.9601 .
O1W H21C 0.9599 .
O2W H22B 0.9599 .
O2W H22C 0.9604 .
O3W H23B 0.9599 .
O3W H23C 0.9600 .
O4W H24A 0.9600 .
O4W H24D 0.9601 .
O5W H25A 0.9604 .
O5W H25B 0.9601 .
O6W H26A 0.9602 .
O6W H26C 0.9599 .
O7W H27A 0.9600 .
O7W H27C 0.9601 .
O8W H28A 0.9600 .
O8W H28B 0.9601 .
O11W H1A 0.8497 .
O11W H1C 0.8499 .
O12W H2B 0.8501 .
O12W H2D 0.8499 .
O13W H3B 0.8500 .
O13W H3C 0.8500 .
O14W H4B 0.8500 .
O14W H4C 0.8495 .
O15W H15B 0.8501 .
O15W H15C 0.8501 .
O16W H17A 0.8501 .
O16W H17B 0.8499 .
O17W H24B 0.8502 .
O17W H24C 0.8502 .
O18W H32B 0.8499 .
O18W H32C 0.8500 .
O40 Er1 2.372(10) 4_666
O41 C14 1.23(4) .
O42 C14 1.27(4) .
O43 C11 1.188(17) .
O44 C6 1.23(2) .
O45 C12 1.232(17) .
O46 C6 1.27(2) .
O47 C12 1.277(16) .
O48 C11 1.239(17) .
C1 N2 1.38(2) .
C1 C5 1.40(2) 4_565
C1 H1B 0.9594 .
C2 N1 1.33(2) .
C2 C9 1.43(2) .
C2 H2A 0.9598 .
C3 C13 1.38(2) 4_666
C3 C5 1.39(2) .
C3 H3A 0.9599 .
C4 N1 1.31(2) .
C4 C7 1.38(3) .
C4 H4A 0.9603 .
C5 C1 1.40(2) 4_666
C5 C6 1.44(2) .
C7 C10 1.42(2) .
C7 C14 1.54(3) 1_455
C8 C13 1.366(18) .
C8 N2 1.39(2) .
C8 H8A 0.9600 .
C9 C10 1.38(2) .
C9 C11 1.51(2) .
C10 H10A 0.9600 .
C12 C13 1.49(2) .
C13 C3 1.38(2) 4_565
C14 C7 1.54(3) 1_655
C14 H14A 0.9800 .
N3 H33D 0.9598 .
N3 H33A 0.9599 .
N3 H33B 0.9600 .
N3 H33C 0.9601 .
N4 H44D 0.9601 .
N4 H44A 0.9603 .
N4 H44B 0.9598 .
N4 H44C 0.9599 .
N5 H55D 0.9602 .
N5 H55A 0.9601 .
N5 H55B 0.9599 .
N5 H55C 0.9601 .
N6 H66D 0.9600 .
N6 H66A 0.9602 .
N6 H66B 0.9599 .
N6 H66C 0.9604 .
